data_1505928
loop_
_publ_author_name
'K\"onig, Hannah M'
'Abbel, Robert'
'Schollmeyer, Dieter'
'Kilbinger, Andreas F. M.'

_publ_section_title
;
 Solid-phase synthesis of oligo(p-benzamide) foldamers.
;
_journal_issue 9
_journal_name_full 'Organic letters'
_journal_page_first 1819
_journal_page_last 1822
_journal_paper_doi 10.1021/ol0603357
_journal_volume 8
_journal_year 2006
_chemical_formula_sum 'C20 H22 N2 O5'
_chemical_formula_weight 370.40
_chemical_name_systematic
; 
 ? 
;
_space_group_IT_number 14
_symmetry_cell_setting monoclinic
_symmetry_space_group_name_Hall '-P 2ybc'
_symmetry_space_group_name_H-M 'P 1 21/c 1'
_atom_sites_solution_hydrogens geom
_atom_sites_solution_primary direct
_atom_sites_solution_secondary difmap
_audit_creation_method SHELXL-97
_cell_angle_alpha 90.00
_cell_angle_beta 111.239(8)
_cell_angle_gamma 90.00
_cell_formula_units_Z 8
_cell_length_a 24.997(5)
_cell_length_b 8.6063(9)
_cell_length_c 19.087(4)
_cell_measurement_reflns_used 25
_cell_measurement_temperature 193(2)
_cell_measurement_theta_max 26
_cell_measurement_theta_min 18
_cell_volume 3827.3(12)
_computing_cell_refinement 'Enraf Nonius Software V5'
_computing_data_collection 'Enraf Nonius Software V5'
_computing_data_reduction 'Corinc (Dr\"ager, 1971)'
_computing_structure_refinement 'SHELXL-97 (Sheldrick, 1997)'
_computing_structure_solution 'SIR-92 (Altomare, 1994)'
_diffrn_ambient_temperature 193(2)
_diffrn_measured_fraction_theta_full 0.998
_diffrn_measured_fraction_theta_max 0.998
_diffrn_measurement_device '\k-geometry diffractometer'
_diffrn_measurement_device_type 'CAD4 Enraf Nonius'
_diffrn_measurement_method \q/2\w
_diffrn_radiation_monochromator graphite
_diffrn_radiation_type CuK\a
_diffrn_radiation_wavelength 1.54178
_diffrn_reflns_av_R_equivalents 0.0609
_diffrn_reflns_av_sigmaI/netI 0.1154
_diffrn_reflns_limit_h_max 0
_diffrn_reflns_limit_h_min -30
_diffrn_reflns_limit_k_max 10
_diffrn_reflns_limit_k_min 0
_diffrn_reflns_limit_l_max 23
_diffrn_reflns_limit_l_min -21
_diffrn_reflns_number 7443
_diffrn_reflns_theta_full 70.10
_diffrn_reflns_theta_max 70.10
_diffrn_reflns_theta_min 1.90
_diffrn_source 'rotating anode'
_diffrn_standards_decay_% 20
_diffrn_standards_interval_time 60
_diffrn_standards_number 3
_exptl_absorpt_coefficient_mu 0.769
_exptl_absorpt_correction_T_max 0.9553
_exptl_absorpt_correction_T_min 0.7588
_exptl_absorpt_correction_type none
_exptl_absorpt_process_details 'Corinc (Dr\"ager, 1971)'
_exptl_crystal_colour colourless
_exptl_crystal_density_diffrn 1.286
_exptl_crystal_density_method 'not measured'
_exptl_crystal_description plate
_exptl_crystal_F_000 1568
_exptl_crystal_size_max 0.38
_exptl_crystal_size_mid 0.32
_exptl_crystal_size_min 0.06
_refine_diff_density_max 0.533
_refine_diff_density_min -0.267
_refine_diff_density_rms 0.058
_refine_ls_extinction_method none
_refine_ls_goodness_of_fit_ref 1.012
_refine_ls_hydrogen_treatment mixed
_refine_ls_matrix_type full
_refine_ls_number_parameters 514
_refine_ls_number_reflns 7268
_refine_ls_number_restraints 0
_refine_ls_restrained_S_all 1.012
_refine_ls_R_factor_all 0.1951
_refine_ls_R_factor_gt 0.0835
_refine_ls_shift/su_max 0.000
_refine_ls_shift/su_mean 0.000
_refine_ls_structure_factor_coef Fsqd
_refine_ls_weighting_details 'calc w=1/[\s^2^(Fo^2^)+(0.1060P)^2^+0.0000P] where P=(Fo^2^+2Fc^2^)/3'
_refine_ls_weighting_scheme calc
_refine_ls_wR_factor_obs 0.1978
_refine_ls_wR_factor_ref 0.2568
_reflns_number_gt 3248
_reflns_number_total 7268
_reflns_threshold_expression >2sigma(I)
_cod_data_source_file ol0603357si20060208_102539.cif
_cod_data_source_block 4
_cod_original_cell_volume 3827.2(12)
_cod_original_sg_symbol_H-M 'P 21/c'
_cod_database_code 1505928

loop_
_symmetry_equiv_pos_as_xyz
'x, y, z'
'-x, y+1/2, -z+1/2'
'-x, -y, -z'
'x, -y-1/2, z-1/2'

loop_
_atom_site_label
_atom_site_type_symbol
_atom_site_fract_x
_atom_site_fract_y
_atom_site_fract_z
_atom_site_U_iso_or_equiv
_atom_site_adp_type
_atom_site_occupancy
_atom_site_symmetry_multiplicity
_atom_site_calc_flag
_atom_site_refinement_flags
C1A C 0.0883(2) 0.6727(6) 0.3463(3) 0.0463(12) Uani 1 1 d .
C2A C 0.0459(2) 0.6439(6) 0.3760(3) 0.0519(14) Uani 1 1 d .
H2A H 0.0073 0.6734 0.3483 0.070(18) Uiso 1 1 calc R
C3A C 0.0589(3) 0.5738(6) 0.4445(3) 0.0542(14) Uani 1 1 d .
H3A H 0.0297 0.5515 0.4638 0.044(14) Uiso 1 1 calc R
C4A C 0.1158(3) 0.5356(6) 0.4855(3) 0.0548(14) Uani 1 1 d .
C5A C 0.1584(3) 0.5655(7) 0.4580(3) 0.0599(15) Uani 1 1 d .
H5A H 0.1971 0.5387 0.4865 0.071(19) Uiso 1 1 calc R
C6A C 0.1448(2) 0.6340(6) 0.3894(3) 0.0518(14) Uani 1 1 d .
H6A H 0.1743 0.6557 0.3706 0.050(15) Uiso 1 1 calc R
N7A N 0.1295(3) 0.4567(6) 0.5577(3) 0.0724(15) Uani 1 1 d .
O8A O 0.0894(2) 0.4145(5) 0.5766(3) 0.0828(14) Uani 1 1 d .
O9A O 0.1798(2) 0.4380(8) 0.5961(3) 0.116(2) Uani 1 1 d .
C10A C 0.0698(2) 0.7477(6) 0.2713(3) 0.0482(13) Uani 1 1 d .
O11A O 0.04178(15) 0.8679(4) 0.2601(2) 0.0600(11) Uani 1 1 d .
N12A N 0.08596(18) 0.6793(5) 0.2179(3) 0.0498(11) Uani 1 1 d .
C13A C 0.1147(2) 0.5325(6) 0.2269(3) 0.0418(12) Uani 1 1 d .
C14A C 0.0909(2) 0.3998(5) 0.2461(3) 0.0412(12) Uani 1 1 d .
H14A H 0.0541 0.4042 0.2499 0.050(15) Uiso 1 1 calc R
C15A C 0.12129(19) 0.2620(5) 0.2593(3) 0.0423(12) Uani 1 1 d .
H15A H 0.1056 0.1711 0.2727 0.026(11) Uiso 1 1 calc R
C16A C 0.17454(19) 0.2573(5) 0.2530(3) 0.0374(11) Uani 1 1 d .
C17A C 0.1967(2) 0.3867(6) 0.2310(3) 0.0437(12) Uani 1 1 d .
H17A H 0.2328 0.3808 0.2251 0.042(13) Uiso 1 1 calc R
C18A C 0.1670(2) 0.5243(6) 0.2176(3) 0.0491(13) Uani 1 1 d .
H18A H 0.1822 0.6134 0.2019 0.040(13) Uiso 1 1 calc R
C19A C 0.2111(2) 0.1165(5) 0.2708(3) 0.0400(11) Uani 1 1 d .
O20A O 0.18877(14) -0.0041(4) 0.2922(2) 0.0532(10) Uani 1 1 d .
H20A H 0.2122 -0.0783 0.3024 0.080 Uiso 1 1 calc R
O21A O 0.25949(14) 0.1160(4) 0.2692(2) 0.0474(9) Uani 1 1 d .
C22A C 0.0679(3) 0.7510(7) 0.1433(4) 0.0642(17) Uani 1 1 d .
H22A H 0.1012 0.7568 0.1270 0.061(11) Uiso 1 1 calc R
H22B H 0.0547 0.8585 0.1464 0.061(11) Uiso 1 1 calc R
C23A C 0.0204(3) 0.6625(8) 0.0858(4) 0.075(2) Uani 1 1 d .
H23A H 0.0340 0.5559 0.0821 0.095(16) Uiso 1 1 calc R
H23B H 0.0114 0.7131 0.0362 0.095(16) Uiso 1 1 calc R
C24A C -0.0343(3) 0.6524(7) 0.1033(4) 0.0697(18) Uani 1 1 d .
H24A H -0.0472 0.7581 0.1104 0.086(15) Uiso 1 1 calc R
H24B H -0.0269 0.5931 0.1503 0.086(15) Uiso 1 1 calc R
C25A C -0.0809(3) 0.5717(8) 0.0384(4) 0.089(2) Uani 1 1 d .
H25A H -0.0853 0.6267 -0.0089 0.100(17) Uiso 1 1 calc R
H25B H -0.0684 0.4642 0.0340 0.100(17) Uiso 1 1 calc R
C26A C -0.1360(3) 0.5664(9) 0.0467(5) 0.097(2) Uani 1 1 d .
H26A H -0.1481 0.6736 0.0526 0.18(3) Uiso 1 1 calc R
H26B H -0.1321 0.5082 0.0931 0.18(3) Uiso 1 1 calc R
C27A C -0.1838(3) 0.4876(9) -0.0220(4) 0.096(2) Uani 1 1 d .
H27A H -0.2202 0.4877 -0.0136 0.144 Uiso 1 1 calc R
H27B H -0.1726 0.3803 -0.0272 0.144 Uiso 1 1 calc R
H27C H -0.1883 0.5456 -0.0680 0.144 Uiso 1 1 calc R
C1B C 0.4087(2) -0.7902(6) 0.2021(3) 0.0455(12) Uani 1 1 d .
C2B C 0.3498(2) -0.8028(6) 0.1806(3) 0.0540(14) Uani 1 1 d .
H2B H 0.3337 -0.8348 0.2163 0.076(19) Uiso 1 1 calc R
C3B C 0.3140(2) -0.7695(7) 0.1078(3) 0.0574(15) Uani 1 1 d .
H3B H 0.2736 -0.7824 0.0923 0.072(18) Uiso 1 1 calc R
C4B C 0.3388(2) -0.7170(6) 0.0585(3) 0.0516(14) Uani 1 1 d .
C5B C 0.3967(2) -0.6987(6) 0.0790(3) 0.0523(14) Uani 1 1 d .
H5B H 0.4126 -0.6589 0.0443 0.064(17) Uiso 1 1 calc R
C6B C 0.4316(2) -0.7390(6) 0.1507(3) 0.0505(13) Uani 1 1 d .
H6B H 0.4721 -0.7314 0.1649 0.048(14) Uiso 1 1 calc R
N7B N 0.3009(3) -0.6802(7) -0.0186(3) 0.0707(15) Uani 1 1 d .
O8B O 0.3178(2) -0.5810(6) -0.0524(3) 0.0856(15) Uani 1 1 d .
O9B O 0.2562(2) -0.7525(7) -0.0457(3) 0.1033(18) Uani 1 1 d .
C10B C 0.4472(2) -0.8465(6) 0.2777(3) 0.0504(13) Uani 1 1 d .
O11B O 0.48035(19) -0.9541(5) 0.2811(2) 0.0783(14) Uani 1 1 d .
N12B N 0.44213(18) -0.7806(5) 0.3392(3) 0.0479(11) Uani 1 1 d .
C13B C 0.4096(2) -0.6414(6) 0.3356(3) 0.0412(11) Uani 1 1 d .
C14B C 0.4245(2) -0.5061(6) 0.3087(3) 0.0451(12) Uani 1 1 d .
H14B H 0.4560 -0.5052 0.2921 0.052(15) Uiso 1 1 calc R
C15B C 0.3936(2) -0.3721(6) 0.3059(3) 0.0466(12) Uani 1 1 d .
H15B H 0.4041 -0.2785 0.2878 0.041(13) Uiso 1 1 calc R
C16B C 0.3474(2) -0.3735(6) 0.3295(3) 0.0440(12) Uani 1 1 d .
C17B C 0.3336(2) -0.5091(6) 0.3580(3) 0.0461(13) Uani 1 1 d .
H17B H 0.3026 -0.5096 0.3757 0.042(13) Uiso 1 1 calc R
C18B C 0.3642(2) -0.6426(6) 0.3608(3) 0.0452(12) Uani 1 1 d .
H18B H 0.3543 -0.7356 0.3799 0.048(14) Uiso 1 1 calc R
C19B C 0.3114(2) -0.2332(6) 0.3237(3) 0.0450(12) Uani 1 1 d .
O20B O 0.33224(15) -0.1070(4) 0.3047(2) 0.0623(11) Uani 1 1 d .
H20B H 0.3092 -0.0330 0.2998 0.093 Uiso 1 1 calc R
O21B O 0.26574(14) -0.2368(4) 0.3331(2) 0.0558(10) Uani 1 1 d .
C22B C 0.4708(3) -0.8513(7) 0.4138(3) 0.0588(15) Uani 1 1 d .
H22C H 0.4957 -0.9371 0.4091 0.058(11) Uiso 1 1 calc R
H22D H 0.4412 -0.8967 0.4309 0.058(11) Uiso 1 1 calc R
C23B C 0.5066(3) -0.7395(8) 0.4726(4) 0.079(2) Uani 1 1 d .
H23C H 0.5252 -0.7972 0.5201 0.111(18) Uiso 1 1 calc R
H23D H 0.4809 -0.6610 0.4816 0.111(18) Uiso 1 1 calc R
C24B C 0.5527(3) -0.6556(8) 0.4532(4) 0.085(2) Uani 1 1 d .
H24C H 0.5341 -0.5975 0.4059 0.13(2) Uiso 1 1 calc R
H24D H 0.5713 -0.5788 0.4933 0.13(2) Uiso 1 1 calc R
C25B C 0.5977(3) -0.7569(9) 0.4443(5) 0.098(3) Uani 1 1 d .
H25C H 0.5794 -0.8361 0.4053 0.081(15) Uiso 1 1 calc R
H25D H 0.6179 -0.8118 0.4922 0.081(15) Uiso 1 1 calc R
C26B C 0.6414(4) -0.6652(14) 0.4219(7) 0.139(4) Uani 1 1 d .
H26C H 0.6205 -0.6073 0.3751 0.30(6) Uiso 1 1 calc R
H26D H 0.6598 -0.5876 0.4617 0.30(6) Uiso 1 1 calc R
C27B C 0.6848(4) -0.7526(12) 0.4102(7) 0.154(5) Uani 1 1 d .
H27D H 0.7102 -0.6832 0.3959 0.231 Uiso 1 1 calc R
H27E H 0.6675 -0.8283 0.3700 0.231 Uiso 1 1 calc R
H27F H 0.7071 -0.8075 0.4566 0.231 Uiso 1 1 calc R

loop_
_atom_site_aniso_label
_atom_site_aniso_U_11
_atom_site_aniso_U_22
_atom_site_aniso_U_33
_atom_site_aniso_U_23
_atom_site_aniso_U_13
_atom_site_aniso_U_12
C1A 0.047(3) 0.041(3) 0.054(4) -0.003(2) 0.022(3) 0.002(2)
C2A 0.048(3) 0.052(3) 0.055(4) -0.004(3) 0.018(3) 0.005(3)
C3A 0.060(4) 0.051(3) 0.062(4) -0.007(3) 0.035(3) -0.001(3)
C4A 0.077(4) 0.038(3) 0.050(4) -0.003(3) 0.023(3) 0.005(3)
C5A 0.059(4) 0.065(4) 0.047(4) -0.007(3) 0.009(3) 0.003(3)
C6A 0.042(3) 0.054(3) 0.058(4) -0.003(3) 0.016(3) -0.002(3)
N7A 0.086(4) 0.068(3) 0.062(4) 0.003(3) 0.025(3) 0.005(3)
O8A 0.124(4) 0.069(3) 0.066(3) 0.002(2) 0.047(3) 0.006(3)
O9A 0.091(4) 0.172(6) 0.069(4) 0.030(4) 0.012(3) 0.019(4)
C10A 0.038(3) 0.050(3) 0.060(4) 0.001(3) 0.021(3) -0.001(2)
O11A 0.051(2) 0.051(2) 0.080(3) 0.005(2) 0.027(2) 0.0146(19)
N12A 0.054(3) 0.042(2) 0.060(3) 0.010(2) 0.028(2) 0.010(2)
C13A 0.043(3) 0.042(3) 0.040(3) 0.005(2) 0.015(2) 0.007(2)
C14A 0.040(3) 0.041(3) 0.043(3) 0.002(2) 0.015(2) 0.004(2)
C15A 0.039(3) 0.040(3) 0.048(3) 0.003(2) 0.015(2) -0.002(2)
C16A 0.034(2) 0.043(3) 0.032(3) 0.000(2) 0.007(2) 0.002(2)
C17A 0.037(3) 0.046(3) 0.048(3) 0.004(2) 0.015(2) 0.002(2)
C18A 0.044(3) 0.048(3) 0.064(4) 0.009(3) 0.029(3) 0.003(2)
C19A 0.042(3) 0.046(3) 0.033(3) 0.000(2) 0.013(2) -0.006(2)
O20A 0.045(2) 0.0421(19) 0.077(3) 0.0088(19) 0.0273(19) 0.0078(17)
O21A 0.0377(19) 0.051(2) 0.054(2) 0.0059(17) 0.0171(17) 0.0062(16)
C22A 0.073(4) 0.068(4) 0.066(4) 0.031(3) 0.042(4) 0.022(3)
C23A 0.104(5) 0.067(4) 0.053(4) 0.023(3) 0.027(4) 0.038(4)
C24A 0.079(4) 0.047(3) 0.070(5) 0.002(3) 0.012(4) 0.011(3)
C25A 0.112(6) 0.073(5) 0.079(6) 0.000(4) 0.030(5) 0.019(4)
C26A 0.092(6) 0.079(5) 0.117(7) -0.023(5) 0.037(5) -0.004(4)
C27A 0.090(5) 0.086(5) 0.095(6) 0.002(5) 0.012(5) 0.004(4)
C1B 0.054(3) 0.042(3) 0.045(3) 0.002(2) 0.022(3) 0.008(2)
C2B 0.054(3) 0.056(3) 0.060(4) 0.000(3) 0.031(3) 0.002(3)
C3B 0.044(3) 0.075(4) 0.052(4) -0.001(3) 0.014(3) 0.002(3)
C4B 0.065(4) 0.045(3) 0.048(4) 0.003(3) 0.024(3) 0.010(3)
C5B 0.067(4) 0.050(3) 0.050(4) 0.001(3) 0.033(3) -0.001(3)
C6B 0.054(3) 0.046(3) 0.057(4) -0.004(3) 0.026(3) -0.002(2)
N7B 0.083(4) 0.075(4) 0.047(4) -0.013(3) 0.014(3) 0.014(3)
O8B 0.129(4) 0.075(3) 0.048(3) 0.003(2) 0.026(3) 0.019(3)
O9B 0.080(3) 0.139(5) 0.069(4) -0.014(3) 0.001(3) -0.006(3)
C10B 0.052(3) 0.051(3) 0.050(4) -0.001(3) 0.020(3) 0.006(3)
O11B 0.086(3) 0.083(3) 0.069(3) 0.009(2) 0.033(3) 0.049(3)
N12B 0.055(3) 0.043(2) 0.048(3) 0.007(2) 0.021(2) 0.008(2)
C13B 0.040(3) 0.047(3) 0.035(3) 0.005(2) 0.012(2) 0.010(2)
C14B 0.040(3) 0.053(3) 0.047(3) 0.006(3) 0.020(2) 0.007(2)
C15B 0.047(3) 0.045(3) 0.050(3) 0.010(2) 0.020(3) 0.001(2)
C16B 0.044(3) 0.039(3) 0.049(3) -0.001(2) 0.016(2) 0.003(2)
C17B 0.039(3) 0.051(3) 0.050(3) 0.001(3) 0.017(2) 0.001(2)
C18B 0.047(3) 0.043(3) 0.047(3) 0.001(2) 0.019(3) 0.001(2)
C19B 0.042(3) 0.044(3) 0.047(3) 0.000(2) 0.015(2) 0.002(2)
O20B 0.051(2) 0.046(2) 0.100(3) 0.013(2) 0.040(2) 0.0089(18)
O21B 0.041(2) 0.051(2) 0.080(3) 0.009(2) 0.028(2) 0.0057(17)
C22B 0.070(4) 0.058(3) 0.048(4) 0.017(3) 0.021(3) 0.022(3)
C23B 0.083(5) 0.080(5) 0.056(4) 0.003(4) 0.004(4) 0.024(4)
C24B 0.089(5) 0.062(4) 0.076(5) 0.002(4) -0.004(4) 0.011(4)
C25B 0.090(6) 0.081(5) 0.122(8) 0.003(5) 0.038(6) 0.003(5)
C26B 0.093(7) 0.114(8) 0.210(13) 0.021(8) 0.056(8) -0.007(6)
C27B 0.101(7) 0.125(8) 0.237(14) 0.026(9) 0.063(8) 0.006(7)

loop_
_atom_type_symbol
_atom_type_description
_atom_type_scat_dispersion_real
_atom_type_scat_dispersion_imag
_atom_type_scat_source
C C 0.0181 0.0091 'International Tables Vol C Tables 4.2.6.8 and 6.1.1.4'
H H 0.0000 0.0000 'International Tables Vol C Tables 4.2.6.8 and 6.1.1.4'
N N 0.0311 0.0180 'International Tables Vol C Tables 4.2.6.8 and 6.1.1.4'
O O 0.0492 0.0322 'International Tables Vol C Tables 4.2.6.8 and 6.1.1.4'

loop_
_geom_angle_atom_site_label_1
_geom_angle_atom_site_label_2
_geom_angle_atom_site_label_3
_geom_angle
C6A C1A C2A 118.4(5)
C6A C1A C10A 124.6(5)
C2A C1A C10A 117.0(5)
C3A C2A C1A 120.9(5)
C2A C3A C4A 118.9(5)
C5A C4A C3A 121.2(6)
C5A C4A N7A 119.9(6)
C3A C4A N7A 118.9(6)
C6A C5A C4A 119.3(6)
C5A C6A C1A 121.3(5)
O9A N7A O8A 123.8(6)
O9A N7A C4A 117.9(6)
O8A N7A C4A 118.3(6)
O11A C10A N12A 122.8(5)
O11A C10A C1A 119.6(5)
N12A C10A C1A 117.6(5)
C10A N12A C13A 124.3(4)
C10A N12A C22A 118.4(4)
C13A N12A C22A 117.0(4)
C18A C13A C14A 120.3(4)
C18A C13A N12A 119.0(4)
C14A C13A N12A 120.6(4)
C15A C14A C13A 119.4(4)
C16A C15A C14A 119.6(4)
C17A C16A C15A 120.6(4)
C17A C16A C19A 116.7(4)
C15A C16A C19A 122.6(4)
C18A C17A C16A 120.4(4)
C17A C18A C13A 119.5(5)
O21A C19A O20A 122.8(4)
O21A C19A C16A 122.2(4)
O20A C19A C16A 114.9(4)
N12A C22A C23A 112.4(5)
C22A C23A C24A 113.8(5)
C23A C24A C25A 109.3(6)
C26A C25A C24A 113.7(7)
C25A C26A C27A 112.8(7)
C6B C1B C2B 119.2(5)
C6B C1B C10B 120.2(5)
C2B C1B C10B 120.4(5)
C1B C2B C3B 121.0(5)
C4B C3B C2B 117.8(5)
C5B C4B C3B 122.3(6)
C5B C4B N7B 119.7(5)
C3B C4B N7B 117.9(5)
C4B C5B C6B 118.8(5)
C5B C6B C1B 120.8(5)
O9B N7B O8B 124.5(6)
O9B N7B C4B 118.4(6)
O8B N7B C4B 117.0(6)
O11B C10B N12B 123.0(5)
O11B C10B C1B 118.8(5)
N12B C10B C1B 118.2(5)
C10B N12B C13B 122.6(5)
C10B N12B C22B 120.1(4)
C13B N12B C22B 117.3(4)
C14B C13B C18B 120.1(4)
C14B C13B N12B 119.9(4)
C18B C13B N12B 119.9(4)
C13B C14B C15B 120.0(4)
C14B C15B C16B 120.2(5)
C15B C16B C17B 119.5(4)
C15B C16B C19B 121.6(4)
C17B C16B C19B 118.8(4)
C18B C17B C16B 120.4(4)
C17B C18B C13B 119.8(5)
O21B C19B O20B 123.3(4)
O21B C19B C16B 122.9(5)
O20B C19B C16B 113.7(4)
N12B C22B C23B 114.0(5)
C22B C23B C24B 115.1(6)
C25B C24B C23B 115.1(6)
C24B C25B C26B 112.3(8)
C27B C26B C25B 116.1(10)

loop_
_geom_bond_atom_site_label_1
_geom_bond_atom_site_label_2
_geom_bond_distance
C1A C6A 1.393(7)
C1A C2A 1.394(7)
C1A C10A 1.484(7)
C2A C3A 1.368(8)
C3A C4A 1.391(8)
C4A C5A 1.373(8)
C4A N7A 1.461(8)
C5A C6A 1.362(8)
N7A O9A 1.216(7)
N7A O8A 1.238(6)
C10A O11A 1.225(6)
C10A N12A 1.358(6)
N12A C13A 1.433(6)
N12A C22A 1.465(7)
C13A C18A 1.382(6)
C13A C14A 1.397(6)
C14A C15A 1.382(6)
C15A C16A 1.380(6)
C16A C17A 1.376(6)
C16A C19A 1.481(6)
C17A C18A 1.372(7)
C19A O21A 1.220(5)
C19A O20A 1.313(5)
C22A C23A 1.499(9)
C23A C24A 1.524(8)
C24A C25A 1.526(9)
C25A C26A 1.443(10)
C26A C27A 1.573(10)
C1B C6B 1.377(7)
C1B C2B 1.381(7)
C1B C10B 1.496(7)
C2B C3B 1.384(8)
C3B C4B 1.378(7)
C4B C5B 1.364(7)
C4B N7B 1.466(8)
C5B C6B 1.375(8)
N7B O9B 1.218(7)
N7B O8B 1.233(7)
C10B O11B 1.228(6)
C10B N12B 1.350(6)
N12B C13B 1.435(6)
N12B C22B 1.474(7)
C13B C14B 1.377(7)
C13B C18B 1.384(6)
C14B C15B 1.378(7)
C15B C16B 1.382(6)
C16B C17B 1.384(7)
C16B C19B 1.487(7)
C17B C18B 1.371(7)
C19B O21B 1.218(5)
C19B O20B 1.311(6)
C22B C23B 1.503(9)
C23B C24B 1.512(9)
C24B C25B 1.482(9)
C25B C26B 1.529(10)
C26B C27B 1.402(12)

loop_
_geom_hbond_atom_site_label_D
_geom_hbond_atom_site_label_H
_geom_hbond_atom_site_label_A
_geom_hbond_distance_DH
_geom_hbond_distance_HA
_geom_hbond_distance_DA
_geom_hbond_angle_DHA
O20A H20A O21B 0.84 1.85 2.689(5) 175.3
O20B H20B O21A 0.84 1.73 2.561(5) 167.5

loop_
_geom_torsion_atom_site_label_1
_geom_torsion_atom_site_label_2
_geom_torsion_atom_site_label_3
_geom_torsion_atom_site_label_4
_geom_torsion
C6A C1A C2A C3A -2.5(8)
C10A C1A C2A C3A 179.3(5)
C1A C2A C3A C4A 2.0(8)
C2A C3A C4A C5A -0.8(8)
C2A C3A C4A N7A -178.3(5)
C3A C4A C5A C6A 0.1(8)
N7A C4A C5A C6A 177.6(5)
C4A C5A C6A C1A -0.7(9)
C2A C1A C6A C5A 1.9(8)
C10A C1A C6A C5A 179.9(5)
C5A C4A N7A O9A 9.5(9)
C3A C4A N7A O9A -172.9(6)
C5A C4A N7A O8A -171.3(5)
C3A C4A N7A O8A 6.2(8)
C6A C1A C10A O11A -125.8(6)
C2A C1A C10A O11A 52.2(7)
C6A C1A C10A N12A 53.2(7)
C2A C1A C10A N12A -128.8(5)
O11A C10A N12A C13A -174.7(5)
C1A C10A N12A C13A 6.3(7)
O11A C10A N12A C22A -1.4(8)
C1A C10A N12A C22A 179.6(5)
C10A N12A C13A C18A -123.3(6)
C22A N12A C13A C18A 63.3(7)
C10A N12A C13A C14A 55.7(7)
C22A N12A C13A C14A -117.7(6)
C18A C13A C14A C15A 3.3(8)
N12A C13A C14A C15A -175.7(5)
C13A C14A C15A C16A -0.4(8)
C14A C15A C16A C17A -2.4(8)
C14A C15A C16A C19A 176.2(5)
C15A C16A C17A C18A 2.3(8)
C19A C16A C17A C18A -176.3(5)
C16A C17A C18A C13A 0.6(8)
C14A C13A C18A C17A -3.4(8)
N12A C13A C18A C17A 175.7(5)
C17A C16A C19A O21A 3.0(7)
C15A C16A C19A O21A -175.7(5)
C17A C16A C19A O20A 179.4(4)
C15A C16A C19A O20A 0.8(7)
C10A N12A C22A C23A -105.5(6)
C13A N12A C22A C23A 68.4(6)
N12A C22A C23A C24A 61.4(6)
C22A C23A C24A C25A 175.5(5)
C23A C24A C25A C26A -175.6(6)
C24A C25A C26A C27A 178.2(6)
C6B C1B C2B C3B 2.0(8)
C10B C1B C2B C3B -171.8(5)
C1B C2B C3B C4B -2.7(9)
C2B C3B C4B C5B 0.6(9)
C2B C3B C4B N7B -179.4(5)
C3B C4B C5B C6B 2.2(8)
N7B C4B C5B C6B -177.8(5)
C4B C5B C6B C1B -2.9(8)
C2B C1B C6B C5B 0.9(8)
C10B C1B C6B C5B 174.7(5)
C5B C4B N7B O9B 149.5(6)
C3B C4B N7B O9B -30.4(8)
C5B C4B N7B O8B -27.8(8)
C3B C4B N7B O8B 152.2(5)
C6B C1B C10B O11B -57.3(7)
C2B C1B C10B O11B 116.6(6)
C6B C1B C10B N12B 125.6(5)
C2B C1B C10B N12B -60.6(7)
O11B C10B N12B C13B 170.9(5)
C1B C10B N12B C13B -12.0(7)
O11B C10B N12B C22B -8.8(8)
C1B C10B N12B C22B 168.3(5)
C10B N12B C13B C14B -60.3(7)
C22B N12B C13B C14B 119.4(5)
C10B N12B C13B C18B 121.1(6)
C22B N12B C13B C18B -59.2(7)
C18B C13B C14B C15B -0.8(8)
N12B C13B C14B C15B -179.4(5)
C13B C14B C15B C16B -0.6(8)
C14B C15B C16B C17B 2.0(8)
C14B C15B C16B C19B -176.9(5)
C15B C16B C17B C18B -2.0(8)
C19B C16B C17B C18B 176.9(5)
C16B C17B C18B C13B 0.6(8)
C14B C13B C18B C17B 0.8(8)
N12B C13B C18B C17B 179.4(5)
C15B C16B C19B O21B 168.5(5)
C17B C16B C19B O21B -10.4(8)
C15B C16B C19B O20B -8.9(7)
C17B C16B C19B O20B 172.2(5)
C10B N12B C22B C23B 128.8(6)
C13B N12B C22B C23B -50.9(7)
N12B C22B C23B C24B -56.3(7)
C22B C23B C24B C25B -63.2(8)
C23B C24B C25B C26B 177.8(7)
C24B C25B C26B C27B -178.3(9)
